data_9014754
loop_
_publ_author_name
'Passerini, L.'
'Pirani, R.'

_publ_section_title
;
 Struttura dei sali complessi contenenti atomi o gruppi coordinati di
 specie diversa.- I. Complessi a numero di coordinazione 6. I sali.
 (NH4)3 (V F6), Tl2 (V F5 (H2 O))
 _cod_database_code 1010135
;
_journal_name_full 'Gazzetta Chimica Italiana'
_journal_page_first 279
_journal_page_last 288
_journal_volume 62
_journal_year 1932
_chemical_formula_sum 'F6 H12 N3 V'
_space_group_IT_number 202
_symmetry_space_group_name_Hall '-F 2 2 3'
_symmetry_space_group_name_H-M 'F m -3'
_cell_angle_alpha 90
_cell_angle_beta 90
_cell_angle_gamma 90
_cell_formula_units_Z 4
_cell_length_a 9.04
_cell_length_b 9.04
_cell_length_c 9.04
_cell_volume 738.763
_database_code_amcsd 0017065
_exptl_crystal_density_diffrn 1.861
_cod_duplicate_entry 1010135
_cod_original_sg_symbol_H-M 'F m 3'
_cod_original_formula_sum 'N3 V F6'
_cod_database_code 9014754
_amcsd_formula_title 'F6 H12 N3 V'

loop_
_space_group_symop_operation_xyz
x,y,z
x,1/2+y,1/2+z
1/2+x,y,1/2+z
1/2+x,1/2+y,z
z,x,-y
z,1/2+x,1/2-y
1/2+z,x,1/2-y
1/2+z,1/2+x,-y
z,-x,y
z,1/2-x,1/2+y
1/2+z,-x,1/2+y
1/2+z,1/2-x,y
-z,x,y
-z,1/2+x,1/2+y
1/2-z,x,1/2+y
1/2-z,1/2+x,y
-z,-x,-y
-z,1/2-x,1/2-y
1/2-z,-x,1/2-y
1/2-z,1/2-x,-y
y,-z,-x
y,1/2-z,1/2-x
1/2+y,-z,1/2-x
1/2+y,1/2-z,-x
-y,-z,x
-y,1/2-z,1/2+x
1/2-y,-z,1/2+x
1/2-y,1/2-z,x
-y,z,-x
-y,1/2+z,1/2-x
1/2-y,z,1/2-x
1/2-y,1/2+z,-x
y,z,x
y,1/2+z,1/2+x
1/2+y,z,1/2+x
1/2+y,1/2+z,x
x,-y,z
x,1/2-y,1/2+z
1/2+x,-y,1/2+z
1/2+x,1/2-y,z
-x,y,z
-x,1/2+y,1/2+z
1/2-x,y,1/2+z
1/2-x,1/2+y,z
x,y,-z
x,1/2+y,1/2-z
1/2+x,y,1/2-z
1/2+x,1/2+y,-z
-x,-y,-z
-x,1/2-y,1/2-z
1/2-x,-y,1/2-z
1/2-x,1/2-y,-z
-z,-x,y
-z,1/2-x,1/2+y
1/2-z,-x,1/2+y
1/2-z,1/2-x,y
-z,x,-y
-z,1/2+x,1/2-y
1/2-z,x,1/2-y
1/2-z,1/2+x,-y
z,-x,-y
z,1/2-x,1/2-y
1/2+z,-x,1/2-y
1/2+z,1/2-x,-y
z,x,y
z,1/2+x,1/2+y
1/2+z,x,1/2+y
1/2+z,1/2+x,y
-y,z,x
-y,1/2+z,1/2+x
1/2-y,z,1/2+x
1/2-y,1/2+z,x
y,z,-x
y,1/2+z,1/2-x
1/2+y,z,1/2-x
1/2+y,1/2+z,-x
y,-z,x
y,1/2-z,1/2+x
1/2+y,-z,1/2+x
1/2+y,1/2-z,x
-y,-z,-x
-y,1/2-z,1/2-x
1/2-y,-z,1/2-x
1/2-y,1/2-z,-x
-x,y,-z
-x,1/2+y,1/2-z
1/2-x,y,1/2-z
1/2-x,1/2+y,-z
x,-y,-z
x,1/2-y,1/2-z
1/2+x,-y,1/2-z
1/2+x,1/2-y,-z
-x,-y,z
-x,1/2-y,1/2+z
1/2-x,-y,1/2+z
1/2-x,1/2-y,z

loop_
_atom_site_label
_atom_site_type_symbol
_atom_site_fract_x
_atom_site_fract_y
_atom_site_fract_z
_atom_site_attached_hydrogens
N1 N 0.50000 0.50000 0.50000 4
N2 N 0.25000 0.25000 0.25000 4
V1 V 0.00000 0.00000 0.00000 0
F1 F 0.21000 0.00000 0.00000 0

loop_
_cod_changelog_entry_id
_cod_changelog_entry_author
_cod_changelog_entry_date
_cod_changelog_entry_text
1 'Vaitkus, Antanas' 2024-12-10T18:14:27+02:00
;
 Added the '_atom_site_type_symbol' data item and updated the
 '_chemical_formula_sum' data value to include the attached hydrogen atoms.
;

loop_
_cod_related_entry_id
_cod_related_entry_database
_cod_related_entry_code
1 AMCSD 0017065
